data_4115645
loop_
_publ_author_name
'Paul A. Maggard'
'Charlotte L. Stern'
'Kenneth R. Poeppelmeier'

_publ_section_title
;
 Understanding the Role of Helical Chains in the Formation of
 Noncentrosymmetric Solids
;
_journal_name_full 'Journal of the American Chemical Society'
_journal_page_first 7742
_journal_page_last 7743
_journal_paper_doi 10.1021/ja016055y
_journal_volume 123
_journal_year 2001
_chemical_formula_sum 'C2 H4 F2 Mo0.5 N O2 Zn0.5'
_chemical_formula_weight 192.72
_chemical_name_common none
_chemical_name_systematic
; 
 ? 
;
_space_group_IT_number 152
_symmetry_cell_setting standard
_symmetry_space_group_name_Hall 'P 31 2"'
_symmetry_space_group_name_H-M 'P 31 2 1'
_atom_sites_solution_hydrogens geom
_atom_sites_solution_primary direct
_atom_sites_solution_secondary difmap
_audit_creation_method SHELXL-97
_cell_angle_alpha 90.00
_cell_angle_beta 90.00
_cell_angle_gamma 120.00
_cell_formula_units_Z 6
_cell_length_a 7.2250(6)
_cell_length_b 7.2250(6)
_cell_length_c 16.438(2)
_cell_measurement_reflns_used all
_cell_measurement_temperature 153(2)
_cell_volume 743.11(13)
_computing_structure_refinement 'SHELXL-97 (Sheldrick, 1997)'
_computing_structure_solution 'SHELXS-97 (Sheldrick, 1990)'
_diffrn_ambient_temperature 153(2)
_diffrn_measured_fraction_theta_full 0.992
_diffrn_measured_fraction_theta_max 0.992
_diffrn_measurement_device_type 'Bruker CCD'
_diffrn_measurement_method 'Area Detector'
_diffrn_radiation_monochromator graphite
_diffrn_radiation_source 'fine-focus sealed tube'
_diffrn_radiation_type MoK\a
_diffrn_radiation_wavelength 0.71073
_diffrn_reflns_av_R_equivalents 0.0515
_diffrn_reflns_av_sigmaI/netI 0.0220
_diffrn_reflns_limit_h_max 9
_diffrn_reflns_limit_h_min -9
_diffrn_reflns_limit_k_max 9
_diffrn_reflns_limit_k_min -9
_diffrn_reflns_limit_l_max 21
_diffrn_reflns_limit_l_min -21
_diffrn_reflns_number 6865
_diffrn_reflns_theta_full 28.28
_diffrn_reflns_theta_max 28.28
_diffrn_reflns_theta_min 3.26
_exptl_absorpt_coefficient_mu 3.749
_exptl_absorpt_correction_type SADABS
_exptl_crystal_colour transparent_yellow
_exptl_crystal_density_diffrn 2.584
_exptl_crystal_description cube
_exptl_crystal_F_000 558
_exptl_crystal_size_max 0.16
_exptl_crystal_size_min 0.13
_refine_diff_density_max 0.730
_refine_diff_density_min -0.555
_refine_diff_density_rms 0.129
_refine_ls_abs_structure_details 'Flack H D (1983), Acta Cryst. A39, 876-881'
_refine_ls_abs_structure_Flack 0.474(17)
_refine_ls_extinction_coef 0.0000(9)
_refine_ls_extinction_expression Fc^*^=kFc[1+0.001xFc^2^\l^3^/sin(2\q)]^-1/4^
_refine_ls_extinction_method SHELXL
_refine_ls_goodness_of_fit_ref 0.553
_refine_ls_hydrogen_treatment mixed
_refine_ls_matrix_type full
_refine_ls_number_parameters 83
_refine_ls_number_reflns 1215
_refine_ls_number_restraints 0
_refine_ls_restrained_S_all 0.553
_refine_ls_R_factor_all 0.0234
_refine_ls_R_factor_gt 0.0229
_refine_ls_shift/su_max 1.822
_refine_ls_shift/su_mean 0.022
_refine_ls_structure_factor_coef Fsqd
_refine_ls_weighting_details 'calc w=1/[\s^2^(Fo^2^)+(0.0576P)^2^+5.4436P] where P=(Fo^2^+2Fc^2^)/3'
_refine_ls_weighting_scheme calc
_refine_ls_wR_factor_gt 0.0549
_refine_ls_wR_factor_ref 0.0556
_reflns_number_gt 1191
_reflns_number_total 1215
_reflns_threshold_expression >2sigma(I)
_cod_data_source_file ja016055y_s1.cif
_cod_data_source_block s26kb
_cod_original_cell_volume 743.10(13)
_cod_original_formula_sum 'C2 H4 F2 Mo0.50 N O2 Zn0.50'
_cod_database_code 4115645

loop_
_symmetry_equiv_pos_as_xyz
'x, y, z'
'-y, x-y, z+1/3'
'-x+y, -x, z+2/3'
'y, x, -z'
'x-y, -y, -z+2/3'
'-x, -x+y, -z+1/3'

loop_
_atom_site_label
_atom_site_type_symbol
_atom_site_fract_x
_atom_site_fract_y
_atom_site_fract_z
_atom_site_U_iso_or_equiv
_atom_site_adp_type
_atom_site_occupancy
_atom_site_symmetry_multiplicity
_atom_site_calc_flag
_atom_site_refinement_flags
Mo1 Mo 0.55770(5) 0.55770(5) 0.0000 0.01542(11) Uani 1 2 d S
Zn1 Zn 0.0000 0.77602(8) 0.1667 0.01276(13) Uani 1 2 d S
F1 F 0.4911(4) 0.6992(4) 0.08530(13) 0.0320(5) Uani 1 1 d .
F2 F 0.8539(3) 0.7021(3) 0.05467(10) 0.0166(3) Uani 1 1 d .
O1 O 0.4844(5) 0.3265(4) 0.05673(19) 0.0375(7) Uani 1 1 d .
O2 O 0.2857(4) 0.9113(4) 0.10597(13) 0.0193(4) Uani 1 1 d .
N1 N 0.0000 0.4706(5) 0.1667 0.0146(6) Uani 1 2 d S
N2 N 0.0000 0.0823(5) 0.1667 0.0145(6) Uani 1 2 d S
C1 C 0.9536(6) 0.1572(6) 0.09953(16) 0.0169(6) Uani 1 1 d .
C2 C 0.9546(6) 0.3505(5) 0.09979(16) 0.0170(5) Uani 1 1 d .
H1 H 0.9193 0.0764 0.0507 0.025 Uiso 1 1 calc R
H2 H 0.9219 0.3984 0.0509 0.025 Uiso 1 1 calc R
H3 H 0.3597 0.8592 0.1041 0.025 Uiso 1 1 d .
H4 H 0.3767 0.0567 0.1028 0.025 Uiso 1 1 d .

loop_
_atom_site_aniso_label
_atom_site_aniso_U_11
_atom_site_aniso_U_22
_atom_site_aniso_U_33
_atom_site_aniso_U_23
_atom_site_aniso_U_13
_atom_site_aniso_U_12
Mo1 0.01353(14) 0.01353(14) 0.01817(16) 0.00095(6) -0.00095(6) 0.00600(14)
Zn1 0.0145(2) 0.01177(17) 0.0129(2) -0.00019(8) -0.00038(16) 0.00727(11)
F1 0.0334(11) 0.0395(13) 0.0331(10) 0.0029(10) 0.0135(9) 0.0257(12)
F2 0.0177(8) 0.0195(9) 0.0143(7) 0.0005(7) -0.0022(6) 0.0106(8)
O1 0.0330(16) 0.0168(12) 0.0548(17) 0.0120(12) 0.0061(13) 0.0066(11)
O2 0.0169(10) 0.0145(10) 0.0250(10) 0.0020(9) 0.0053(8) 0.0067(9)
N1 0.0141(17) 0.0128(11) 0.0172(14) 0.0004(7) 0.0007(14) 0.0071(9)
N2 0.0133(17) 0.0125(11) 0.0178(14) -0.0007(8) -0.0013(15) 0.0067(9)
C1 0.0237(16) 0.0146(14) 0.0144(12) -0.0036(11) -0.0030(12) 0.0110(11)
C2 0.0233(17) 0.0163(12) 0.0137(11) -0.0011(10) -0.0020(12) 0.0117(13)

loop_
_atom_type_symbol
_atom_type_description
_atom_type_scat_dispersion_real
_atom_type_scat_dispersion_imag
_atom_type_scat_source
Mo Mo -1.6832 0.6857 'International Tables Vol C Tables 4.2.6.8 and 6.1.1.4'
Zn Zn 0.2839 1.4301 'International Tables Vol C Tables 4.2.6.8 and 6.1.1.4'
F F 0.0171 0.0103 'International Tables Vol C Tables 4.2.6.8 and 6.1.1.4'
O O 0.0106 0.0060 'International Tables Vol C Tables 4.2.6.8 and 6.1.1.4'
N N 0.0061 0.0033 'International Tables Vol C Tables 4.2.6.8 and 6.1.1.4'
C C 0.0033 0.0016 'International Tables Vol C Tables 4.2.6.8 and 6.1.1.4'
H H 0.0000 0.0000 'International Tables Vol C Tables 4.2.6.8 and 6.1.1.4'

loop_
_geom_angle_atom_site_label_1
_geom_angle_atom_site_label_2
_geom_angle_atom_site_label_3
_geom_angle
_geom_angle_site_symmetry_1
_geom_angle_site_symmetry_3
O1 Mo1 O1 102.0(2) 4 .
O1 Mo1 F1 95.40(12) 4 .
O1 Mo1 F1 94.70(13) . .
O1 Mo1 F1 94.70(13) 4 4
O1 Mo1 F1 95.40(12) . 4
F1 Mo1 F1 163.92(15) . 4
O1 Mo1 F2 168.40(12) 4 .
O1 Mo1 F2 89.59(12) . .
F1 Mo1 F2 83.45(9) . .
F1 Mo1 F2 84.13(10) 4 .
O1 Mo1 F2 89.59(12) 4 4
O1 Mo1 F2 168.40(12) . 4
F1 Mo1 F2 84.13(9) . 4
F1 Mo1 F2 83.45(9) 4 4
F2 Mo1 F2 78.80(11) . 4
O2 Zn1 O2 176.94(14) 6 .
O2 Zn1 F2 87.24(8) 6 6_665
O2 Zn1 F2 92.75(8) . 6_665
O2 Zn1 F2 92.75(8) 6 1_455
O2 Zn1 F2 87.24(8) . 1_455
F2 Zn1 F2 179.66(12) 6_665 1_455
O2 Zn1 N1 88.47(7) 6 .
O2 Zn1 N1 88.47(7) . .
F2 Zn1 N1 89.83(6) 6_665 .
F2 Zn1 N1 89.83(6) 1_455 .
O2 Zn1 N2 91.53(7) 6 1_565
O2 Zn1 N2 91.53(7) . 1_565
F2 Zn1 N2 90.17(6) 6_665 1_565
F2 Zn1 N2 90.17(6) 1_455 1_565
N1 Zn1 N2 180.000(1) . 1_565
Zn1 F2 Mo1 142.27(9) 1_655 .
C2 N1 C2 116.4(4) 6 .
C2 N1 Zn1 121.78(18) 6 .
C2 N1 Zn1 121.78(18) . .
C1 N2 C1 116.3(4) 6 .
C1 N2 Zn1 121.85(18) 6 1_545
C1 N2 Zn1 121.85(18) . 1_545
N2 C1 C2 121.6(3) . .
N1 C2 C1 122.0(3) . .

loop_
_geom_bond_atom_site_label_1
_geom_bond_atom_site_label_2
_geom_bond_distance
_geom_bond_site_symmetry_2
Mo1 O1 1.748(3) 4
Mo1 O1 1.748(3) .
Mo1 F1 1.933(2) .
Mo1 F1 1.933(2) 4
Mo1 F2 2.0597(17) .
Mo1 F2 2.0597(17) 4
Zn1 O2 2.048(2) 6
Zn1 O2 2.048(2) .
Zn1 F2 2.0555(16) 6_665
Zn1 F2 2.0555(16) 1_455
Zn1 N1 2.207(3) .
Zn1 N2 2.213(4) 1_565
F2 Zn1 2.0555(16) 1_655
N1 C2 1.336(3) 6
N1 C2 1.336(3) .
N2 C1 1.343(3) 6
N2 C1 1.343(3) .
N2 Zn1 2.213(4) 1_545
C1 C2 1.393(4) .
